data_2239799
loop_
_publ_author_name
'Reichelt, Martin'
'Reuter, Hans'

_publ_section_title
;
 Crystal structure of
 <i>catena</i>-poly[[aquadi-<i>n</i>-propyltin(IV)]-\m-oxalato]
;
_journal_coeditor_code WM5030
_journal_issue 8
_journal_name_full 'Acta Crystallographica Section E'
_journal_page_first 87
_journal_page_last 90
_journal_paper_doi 10.1107/S1600536814015372
_journal_volume 70
_journal_year 2014
_chemical_formula_iupac '[Sn (C3 H7)2 (C2 O4) (H2 O)]'
_chemical_formula_moiety 'C8 H16 O5 Sn'
_chemical_formula_sum 'C8 H16 O5 Sn'
_chemical_formula_weight 310.90
_chemical_name_systematic
;
<i>catena</i>-Poly[[aquadi-<i>n</i>-propyltin(IV)]-\m-oxalato]
;
_space_group_IT_number 15
_symmetry_cell_setting monoclinic
_symmetry_space_group_name_Hall '-C 2yc'
_symmetry_space_group_name_H-M 'C 1 2/c 1'
_atom_sites_solution_hydrogens geom
_atom_sites_solution_primary direct
_atom_sites_solution_secondary difmap
_audit_creation_method SHELXL-97
_cell_angle_alpha 90.00
_cell_angle_beta 116.772(2)
_cell_angle_gamma 90.00
_cell_formula_units_Z 4
_cell_length_a 16.6490(8)
_cell_length_b 6.4457(3)
_cell_length_c 11.5438(6)
_cell_measurement_reflns_used 9966
_cell_measurement_temperature 100(2)
_cell_measurement_theta_max 28.71
_cell_measurement_theta_min 2.74
_cell_volume 1106.02(10)
_computing_cell_refinement 'SAINT (Bruker, 2009)'
_computing_data_collection 'SMART (Bruker, 2009)'
_computing_data_reduction 'SAINT (Bruker, 2009)'
_computing_molecular_graphics
;
DIAMOND (Brandenburg, 2006) and Mercury (Macrae <i>et al.</i>,
2008)
;
_computing_publication_material 'SHELXTL (Sheldrick, 2008)'
_computing_structure_refinement 'SHELXL97 (Sheldrick, 2008)'
_computing_structure_solution 'SHELXS97 (Sheldrick, 2008)'
_diffrn_ambient_temperature 100(2)
_diffrn_measured_fraction_theta_full 0.995
_diffrn_measured_fraction_theta_max 0.995
_diffrn_measurement_device_type 'Bruker APEXII CCD'
_diffrn_measurement_method '\f and \w scans'
_diffrn_radiation_monochromator graphite
_diffrn_radiation_source 'fine-focus sealed tube'
_diffrn_radiation_type MoK\a
_diffrn_radiation_wavelength 0.71073
_diffrn_reflns_av_R_equivalents 0.0623
_diffrn_reflns_av_sigmaI/netI 0.0290
_diffrn_reflns_limit_h_max 21
_diffrn_reflns_limit_h_min -20
_diffrn_reflns_limit_k_max 8
_diffrn_reflns_limit_k_min -8
_diffrn_reflns_limit_l_max 13
_diffrn_reflns_limit_l_min -15
_diffrn_reflns_number 19736
_diffrn_reflns_theta_full 27.98
_diffrn_reflns_theta_max 27.98
_diffrn_reflns_theta_min 2.74
_exptl_absorpt_coefficient_mu 2.305
_exptl_absorpt_correction_T_max 0.8107
_exptl_absorpt_correction_T_min 0.6569
_exptl_absorpt_correction_type multi-scan
_exptl_absorpt_process_details
;
(<i>SADABS</i>; Bruker, 2009)
;
_exptl_crystal_colour colourless
_exptl_crystal_density_diffrn 1.867
_exptl_crystal_density_method 'not measured'
_exptl_crystal_description plate
_exptl_crystal_F_000 616
_exptl_crystal_size_max 0.20
_exptl_crystal_size_mid 0.15
_exptl_crystal_size_min 0.10
_refine_diff_density_max 1.486
_refine_diff_density_min -0.907
_refine_ls_extinction_method none
_refine_ls_goodness_of_fit_ref 1.106
_refine_ls_hydrogen_treatment constr
_refine_ls_matrix_type full
_refine_ls_number_parameters 68
_refine_ls_number_reflns 1327
_refine_ls_number_restraints 0
_refine_ls_restrained_S_all 1.106
_refine_ls_R_factor_all 0.0267
_refine_ls_R_factor_gt 0.0238
_refine_ls_shift/su_max 0.000
_refine_ls_shift/su_mean 0.000
_refine_ls_structure_factor_coef Fsqd
_refine_ls_weighting_details 'calc w=1/[\s^2^(Fo^2^)+(0.0357P)^2^+0.0580P] where P=(Fo^2^+2Fc^2^)/3'
_refine_ls_weighting_scheme calc
_refine_ls_wR_factor_gt 0.0564
_refine_ls_wR_factor_ref 0.0576
_reflns_number_gt 1255
_reflns_number_total 1327
_reflns_threshold_expression I>2sigma(I)
_cod_data_source_file wm5030sup1.cf
_cod_data_source_block I
_cod_original_cell_volume 1106.02(9)
_cod_original_sg_symbol_H-M 'C 2/c'
_cod_database_code 2239799
_cod_database_fobs_code 2239799

loop_
_symmetry_equiv_pos_as_xyz
'x, y, z'
'-x, y, -z+1/2'
'x+1/2, y+1/2, z'
'-x+1/2, y+1/2, -z+1/2'
'-x, -y, -z'
'x, -y, z-1/2'
'-x+1/2, -y+1/2, -z'
'x+1/2, -y+1/2, z-1/2'

loop_
_atom_site_type_symbol
_atom_site_label
_atom_site_fract_x
_atom_site_fract_y
_atom_site_fract_z
_atom_site_U_iso_or_equiv
_atom_site_adp_type
_atom_site_calc_flag
_atom_site_refinement_flags
_atom_site_occupancy
_atom_site_symmetry_multiplicity
Sn Sn1 0.5000 0.13504(3) 0.2500 0.01108(10) Uani d S 1 2
C C11 0.35701(18) 0.1258(3) 0.1538(3) 0.0165(5) Uani d . 1 1
H H111 0.3343 0.2589 0.1703 0.028(3) Uiso calc R 1 1
H H112 0.3376 0.1174 0.0593 0.028(3) Uiso calc R 1 1
C C12 0.31172(17) -0.0495(4) 0.1905(3) 0.0210(5) Uani d . 1 1
H H121 0.3245 -0.0336 0.2825 0.028(3) Uiso calc R 1 1
H H122 0.3374 -0.1836 0.1816 0.028(3) Uiso calc R 1 1
C C13 0.21034(18) -0.0522(5) 0.1060(3) 0.0304(7) Uani d . 1 1
H H131 0.1845 0.0790 0.1163 0.028(3) Uiso calc R 1 1
H H132 0.1839 -0.1675 0.1325 0.028(3) Uiso calc R 1 1
H H133 0.1974 -0.0698 0.0150 0.028(3) Uiso calc R 1 1
O O1 0.50631(12) -0.1538(2) 0.38012(17) 0.0131(4) Uani d . 1 1
C C1 0.50270(17) -0.1155(3) 0.4836(2) 0.0117(5) Uani d . 1 1
O O2 0.50337(11) -0.2472(3) 0.56400(15) 0.0141(4) Uani d . 1 1
O O3 0.5000 0.4860(4) 0.2500 0.0203(6) Uani d S 1 2
H H3 0.5017 0.5767 0.3170 0.033(8) Uiso d R 1 1

loop_
_atom_site_aniso_label
_atom_site_aniso_U_11
_atom_site_aniso_U_22
_atom_site_aniso_U_33
_atom_site_aniso_U_12
_atom_site_aniso_U_13
_atom_site_aniso_U_23
Sn1 0.01603(15) 0.01051(14) 0.00986(14) 0.000 0.00864(10) 0.000
C11 0.0170(12) 0.0195(14) 0.0133(12) 0.0013(9) 0.0071(10) 0.0020(9)
C12 0.0209(13) 0.0223(14) 0.0207(13) -0.0020(11) 0.0101(11) 0.0024(11)
C13 0.0226(14) 0.0369(17) 0.0298(16) -0.0058(13) 0.0101(12) 0.0091(13)
O1 0.0198(9) 0.0118(8) 0.0100(9) 0.0014(6) 0.0088(7) 0.0005(5)
C1 0.0104(11) 0.0139(12) 0.0106(11) 0.0001(9) 0.0046(9) -0.0002(9)
O2 0.0222(9) 0.0126(9) 0.0121(8) 0.0015(7) 0.0119(7) 0.0013(6)
O3 0.0420(16) 0.0096(12) 0.0156(12) 0.000 0.0185(12) 0.000

loop_
_atom_type_symbol
_atom_type_description
_atom_type_scat_dispersion_real
_atom_type_scat_dispersion_imag
_atom_type_scat_source
C C 0.0033 0.0016 'International Tables Vol C Tables 4.2.6.8 and 6.1.1.4'
H H 0.0000 0.0000 'International Tables Vol C Tables 4.2.6.8 and 6.1.1.4'
O O 0.0106 0.0060 'International Tables Vol C Tables 4.2.6.8 and 6.1.1.4'
Sn Sn -0.6537 1.4246 'International Tables Vol C Tables 4.2.6.8 and 6.1.1.4'

loop_
_geom_angle_atom_site_label_1
_geom_angle_atom_site_label_2
_geom_angle_atom_site_label_3
_geom_angle_site_symmetry_1
_geom_angle_site_symmetry_3
_geom_angle
C11 Sn1 C11 . 2_655 176.80(10)
C11 Sn1 O3 . . 91.60(6)
C11 Sn1 O3 2_655 . 91.60(6)
C11 Sn1 O2 . 5_656 90.23(8)
C11 Sn1 O2 2_655 5_656 90.78(8)
O3 Sn1 O2 . 5_656 71.60(4)
C11 Sn1 O2 . 6 90.78(8)
C11 Sn1 O2 2_655 6 90.23(8)
O3 Sn1 O2 . 6 71.60(4)
O2 Sn1 O2 5_656 6 143.20(8)
C11 Sn1 O1 . . 91.65(8)
C11 Sn1 O1 2_655 . 85.83(8)
O3 Sn1 O1 . . 141.94(4)
O2 Sn1 O1 5_656 . 70.48(6)
O2 Sn1 O1 6 . 146.23(6)
C11 Sn1 O1 . 2_655 85.83(8)
C11 Sn1 O1 2_655 2_655 91.65(8)
O3 Sn1 O1 . 2_655 141.94(4)
O2 Sn1 O1 5_656 2_655 146.23(6)
O2 Sn1 O1 6 2_655 70.48(6)
O1 Sn1 O1 . 2_655 76.12(8)
C12 C11 Sn1 . . 117.0(2)
C12 C11 H111 . . 108.0
Sn1 C11 H111 . . 108.0
C12 C11 H112 . . 108.0
Sn1 C11 H112 . . 108.0
H111 C11 H112 . . 107.3
C11 C12 C13 . . 112.1(2)
C11 C12 H121 . . 109.2
C13 C12 H121 . . 109.2
C11 C12 H122 . . 109.2
C13 C12 H122 . . 109.2
H121 C12 H122 . . 107.9
C12 C13 H131 . . 109.5
C12 C13 H132 . . 109.5
H131 C13 H132 . . 109.5
C12 C13 H133 . . 109.5
H131 C13 H133 . . 109.5
H132 C13 H133 . . 109.5
C1 O1 Sn1 . . 116.40(10)
O1 C1 O2 . . 125.9(2)
O1 C1 C1 . 5_656 117.2(3)
O2 C1 C1 . 5_656 116.9(3)
C1 O2 Sn1 . 5_656 119.0(2)
Sn1 O3 H3 . . 127.5

loop_
_geom_bond_atom_site_label_1
_geom_bond_atom_site_label_2
_geom_bond_site_symmetry_2
_geom_bond_distance
Sn1 C11 . 2.127(3)
Sn1 C11 2_655 2.127(3)
Sn1 O3 . 2.262(2)
Sn1 O2 5_656 2.290(2)
Sn1 O2 6 2.290(2)
Sn1 O1 . 2.365(2)
Sn1 O1 2_655 2.365(2)
C11 C12 . 1.521(3)
C11 H111 . 0.9900
C11 H112 . 0.9900
C12 C13 . 1.522(4)
C12 H121 . 0.9900
C12 H122 . 0.9900
C13 H131 . 0.9800
C13 H132 . 0.9800
C13 H133 . 0.9800
O1 C1 . 1.248(3)
C1 O2 . 1.254(3)
C1 C1 5_656 1.549(4)
O2 Sn1 5_656 2.290(2)
O3 H3 . 0.9600

loop_
_geom_hbond_atom_site_label_D
_geom_hbond_atom_site_label_H
_geom_hbond_atom_site_label_A
_geom_hbond_site_symmetry_A
_geom_hbond_distance_DH
_geom_hbond_distance_HA
_geom_hbond_distance_DA
_geom_hbond_angle_DHA
O3 H3 O1 1_565 0.96 1.87 2.741(3) 149.3

loop_
_geom_torsion_atom_site_label_1
_geom_torsion_atom_site_label_2
_geom_torsion_atom_site_label_3
_geom_torsion_atom_site_label_4
_geom_torsion
Sn1 C11 C12 C13 -174.3(2)
